data_2015840
loop_
_publ_author_name
'Billing, David G.'
'Lemmerer, Andreas'
'Rademeyer, Melanie'

_publ_section_title
;
 Bis(1-phenylethylammonium) hexachloridostannate(IV) and
 bis(2-phenylethylammonium) hexachloridostannate(IV)
;
_journal_coeditor_code BM3024
_journal_issue 3
_journal_name_full 'Acta Crystallographica Section C'
_journal_page_first m101
_journal_page_last m104
_journal_paper_doi 10.1107/S0108270107004970
_journal_volume 63
_journal_year 2007
_chemical_formula_iupac '(C8 H12 N)2 [Sn Cl6]'
_chemical_formula_moiety '2(C8 H12 N +), Cl6 Sn 2-'
_chemical_formula_sum 'C16 H24 Cl6 N2 Sn'
_chemical_formula_weight 575.76
_chemical_name_systematic
;
Bis(2-phenylethylammonium) hexachloridostannate(IV)
;
_space_group_IT_number 14
_symmetry_cell_setting monoclinic
_symmetry_space_group_name_Hall '-P 2ybc'
_symmetry_space_group_name_H-M 'P 1 21/c 1'
_audit_creation_method 'WinGX routine CIF_UPDATE'
_cell_angle_alpha 90
_cell_angle_beta 90.03(2)
_cell_angle_gamma 90
_cell_formula_units_Z 4
_cell_length_a 7.335(3)
_cell_length_b 25.695(4)
_cell_length_c 11.974(2)
_cell_measurement_reflns_used 763
_cell_measurement_temperature 293(2)
_cell_measurement_theta_max 31.32
_cell_measurement_theta_min 2.43
_cell_volume 2256.8(11)
_computing_cell_refinement 'CrysAlis CCD'
_computing_data_collection 'CrysAlis CCD (Oxford Diffraction 2003)'
_computing_data_reduction 'CrysAlis RED (Oxford Diffraction, 2003)'
_computing_molecular_graphics
;
ORTEP-3 for Windows (Farrugia, 1997) and Diamond (Brandenburg,
1999)
;
_computing_publication_material 'WinGX (Farrugia, 1999) and PLATON (Spek, 2003)'
_computing_structure_refinement 'SHELXL97 (Sheldrick, 1997)'
_computing_structure_solution 'SHELXS97 (Sheldrick, 1997)'
_diffrn_measured_fraction_theta_full 0.99
_diffrn_measured_fraction_theta_max 0.99
_diffrn_measurement_device_type 'Oxford Excalibur2 CCD area detector'
_diffrn_measurement_method 'omega--2theta scans ##AUTHOR: Please check diffractometer and scan type.'
_diffrn_radiation_type MoK\a
_diffrn_radiation_wavelength 0.71073
_diffrn_reflns_av_R_equivalents 0.0375
_diffrn_reflns_limit_h_max 8
_diffrn_reflns_limit_h_min -5
_diffrn_reflns_limit_k_max 31
_diffrn_reflns_limit_k_min -31
_diffrn_reflns_limit_l_max 14
_diffrn_reflns_limit_l_min -14
_diffrn_reflns_number 14565
_diffrn_reflns_theta_full 25.5
_diffrn_reflns_theta_max 25.5
_diffrn_reflns_theta_min 4.22
_diffrn_standards_number 0
_exptl_absorpt_coefficient_mu 1.846
_exptl_absorpt_correction_T_max 0.753
_exptl_absorpt_correction_T_min 0.709
_exptl_absorpt_correction_type multi-scan
_exptl_absorpt_process_details '(WinGX; Farrugia, 1999)'
_exptl_crystal_colour colourless
_exptl_crystal_density_diffrn 1.695
_exptl_crystal_density_method 'not measured'
_exptl_crystal_description plate
_exptl_crystal_F_000 1144
_exptl_crystal_size_max 0.2
_exptl_crystal_size_mid 0.2
_exptl_crystal_size_min 0.15
_refine_diff_density_max 1.01
_refine_diff_density_min -1.00
_refine_ls_extinction_method none
_refine_ls_goodness_of_fit_ref 1.05
_refine_ls_hydrogen_treatment constr
_refine_ls_matrix_type full
_refine_ls_number_parameters 202
_refine_ls_number_reflns 4159
_refine_ls_number_restraints 150
_refine_ls_restrained_S_all 1.10
_refine_ls_R_factor_gt 0.0501
_refine_ls_shift/su_max 0.008
_refine_ls_structure_factor_coef Fsqd
_refine_ls_weighting_details 'calc w=1/[\s^2^(Fo^2^)+(0.049P)^2^+6.342P] where P=(Fo^2^+2Fc^2^)/3'
_refine_ls_weighting_scheme calc
_refine_ls_wR_factor_ref 0.122
_reflns_number_gt 3144
_reflns_number_total 4159
_reflns_threshold_expression I>2\s(I)
_cod_data_source_file bm3024.cif
_cod_data_source_block II
_cod_original_sg_symbol_H-M 'P 21/c'
_cod_database_code 2015840
_cod_database_fobs_code 2015840

loop_
_symmetry_equiv_pos_as_xyz
'x, y, z'
'-x, y+1/2, -z+1/2'
'-x, -y, -z'
'x, -y-1/2, z-1/2'

loop_
_atom_site_type_symbol
_atom_site_label
_atom_site_fract_x
_atom_site_fract_y
_atom_site_fract_z
_atom_site_U_iso_or_equiv
_atom_site_adp_type
_atom_site_calc_flag
_atom_site_refinement_flags
_atom_site_occupancy
C C1A 0.2106(10) 0.6086(3) 0.3904(6) 0.0605(18) Uani d DU 1
H H1A1 0.2166 0.6256 0.4626 0.073 Uiso calc R 1
H H1A2 0.0859 0.611 0.3639 0.073 Uiso calc R 1
C C2A 0.3343(11) 0.6371(3) 0.3094(7) 0.075(2) Uani d DU 1
H H2A1 0.4572 0.6377 0.3394 0.09 Uiso calc R 1
H H2A2 0.3375 0.6182 0.2392 0.09 Uiso calc R 1
C C3A 0.2734(6) 0.69113(14) 0.2883(4) 0.0560(15) Uani d GDU 1
C C4A 0.3153(6) 0.73071(19) 0.3631(3) 0.0579(16) Uani d GU 1
H H4A 0.3712 0.7228 0.4308 0.069 Uiso calc R 1
C C5A 0.2737(7) 0.78205(17) 0.3369(5) 0.0690(18) Uani d GU 1
H H5A 0.3018 0.8085 0.387 0.083 Uiso calc R 1
C C6A 0.1901(7) 0.79381(17) 0.2358(5) 0.080(2) Uani d GU 1
H H6A 0.1623 0.8282 0.2182 0.095 Uiso calc R 1
C C7A 0.1482(7) 0.7542(2) 0.1609(4) 0.077(2) Uani d GU 1
H H7A 0.0923 0.7621 0.0933 0.093 Uiso calc R 1
C C8A 0.1898(7) 0.7029(2) 0.1872(4) 0.0720(18) Uani d GU 1
H H8A 0.1617 0.6764 0.1371 0.086 Uiso calc R 1
N N1 0.2597(8) 0.5529(2) 0.4041(5) 0.0558(15) Uani d U 1
H H1A 0.1835 0.538 0.4523 0.084 Uiso calc R 1
H H1B 0.3732 0.5505 0.4298 0.084 Uiso calc R 1
H H1C 0.2518 0.5369 0.3384 0.084 Uiso calc R 1
C C1B 0.7207(17) 0.6267(3) 0.9090(8) 0.103(3) Uani d DU 1
H H1B1 0.5928 0.6328 0.8932 0.124 Uiso calc R 1
H H1B2 0.7902 0.6405 0.8467 0.124 Uiso calc R 1
C C2B 0.7709(19) 0.6569(4) 1.0121(9) 0.121(3) Uani d DU 1
H H2B1 0.6989 0.6445 1.0745 0.146 Uiso calc R 1
H H2B2 0.8984 0.6509 1.0294 0.146 Uiso calc R 1
C C3B 0.7403(8) 0.71276(15) 0.9977(5) 0.081(2) Uani d GDU 1
C C4B 0.6669(8) 0.7335(2) 1.0950(4) 0.079(2) Uani d GU 1
H H4B 0.6245 0.7115 1.1509 0.095 Uiso calc R 1
C C5B 0.6570(7) 0.7871(2) 1.1088(4) 0.0745(19) Uani d GU 1
H H5B 0.6079 0.801 1.174 0.089 Uiso calc R 1
C C6B 0.7204(7) 0.82003(15) 1.0253(5) 0.0720(19) Uani d GU 1
H H6B 0.7138 0.8559 1.0346 0.086 Uiso calc R 1
C C7B 0.7938(7) 0.7993(2) 0.9280(4) 0.0676(18) Uani d GU 1
H H7B 0.8362 0.8213 0.8721 0.081 Uiso calc R 1
C C8B 0.8037(7) 0.7457(2) 0.9142(4) 0.0695(18) Uani d GU 1
H H8B 0.8528 0.7318 0.849 0.083 Uiso calc R 1
N N2 0.7513(8) 0.5700(2) 0.9146(5) 0.0540(15) Uani d U 1
H H2A 0.7143 0.5553 0.8512 0.081 Uiso calc R 1
H H2B 0.6886 0.5567 0.9715 0.081 Uiso calc R 1
H H2C 0.8696 0.5637 0.9245 0.081 Uiso calc R 1
Sn Sn1 0.24446(5) 0.516656(16) 0.75527(3) 0.03282(15) Uani d . 1
Cl Cl1 0.4767(2) 0.56867(7) 0.66429(14) 0.0504(4) Uani d . 1
Cl Cl2 0.0129(2) 0.46313(7) 0.84425(14) 0.0481(4) Uani d . 1
Cl Cl3 0.4835(2) 0.46809(6) 0.85029(13) 0.0448(4) Uani d . 1
Cl Cl4 0.0030(2) 0.56365(7) 0.66037(14) 0.0489(4) Uani d . 1
Cl Cl5 0.2577(2) 0.45597(7) 0.59993(13) 0.0481(4) Uani d . 1
Cl Cl6 0.2341(2) 0.57647(7) 0.91037(13) 0.0468(4) Uani d . 1

loop_
_atom_site_aniso_label
_atom_site_aniso_U_11
_atom_site_aniso_U_22
_atom_site_aniso_U_33
_atom_site_aniso_U_12
_atom_site_aniso_U_13
_atom_site_aniso_U_23
C1A 0.065(4) 0.052(3) 0.064(4) 0.008(3) 0.011(4) 0.010(3)
C2A 0.068(4) 0.054(3) 0.105(5) 0.002(3) 0.027(4) 0.010(3)
C3A 0.045(3) 0.049(3) 0.074(4) 0.003(3) 0.015(3) 0.003(3)
C4A 0.046(4) 0.056(3) 0.071(4) 0.004(3) 0.004(3) 0.002(3)
C5A 0.057(4) 0.050(3) 0.100(5) 0.000(3) 0.008(4) -0.005(4)
C6A 0.063(4) 0.070(4) 0.105(5) 0.007(4) 0.017(4) 0.029(3)
C7A 0.054(4) 0.104(5) 0.075(4) 0.005(4) 0.004(4) 0.027(3)
C8A 0.059(4) 0.086(4) 0.070(4) -0.004(4) 0.005(3) -0.005(3)
N1 0.067(4) 0.044(3) 0.056(4) -0.005(3) -0.003(3) 0.001(3)
C1B 0.136(7) 0.050(4) 0.124(7) 0.004(5) -0.015(6) -0.011(4)
C2B 0.169(7) 0.064(4) 0.132(6) -0.001(5) -0.024(6) -0.010(4)
C3B 0.098(5) 0.052(3) 0.093(5) -0.001(4) -0.002(4) -0.008(3)
C4B 0.075(5) 0.085(4) 0.077(4) -0.014(4) 0.003(4) 0.005(4)
C5B 0.062(4) 0.091(4) 0.071(4) 0.010(4) -0.002(4) -0.025(4)
C6B 0.061(4) 0.060(4) 0.095(5) 0.005(4) -0.016(4) -0.020(3)
C7B 0.051(4) 0.067(4) 0.085(4) -0.007(4) -0.001(3) 0.009(3)
C8B 0.061(4) 0.071(4) 0.077(4) 0.007(4) 0.010(4) -0.017(3)
N2 0.054(3) 0.050(3) 0.058(4) -0.002(3) 0.001(3) -0.002(3)
Sn1 0.0291(2) 0.0391(2) 0.0303(2) -0.00212(19) -0.00026(15) 0.00088(18)
Cl1 0.0431(9) 0.0618(11) 0.0462(9) -0.0168(8) 0.0086(7) 0.0063(8)
Cl2 0.0411(9) 0.0526(10) 0.0506(10) -0.0120(8) 0.0075(7) 0.0093(8)
Cl3 0.0401(8) 0.0473(10) 0.0469(9) 0.0081(7) -0.0103(7) 0.0022(7)
Cl4 0.0403(9) 0.0571(11) 0.0493(10) 0.0072(8) -0.0114(7) 0.0090(8)
Cl5 0.0563(10) 0.0502(10) 0.0379(8) -0.0030(8) 0.0003(7) -0.0128(7)
Cl6 0.0546(10) 0.0503(10) 0.0356(8) -0.0001(8) 0.0014(7) -0.0087(7)

loop_
_atom_type_symbol
_atom_type_description
_atom_type_scat_dispersion_real
_atom_type_scat_dispersion_imag
_atom_type_scat_source
C C 0.0033 0.0016 'International Tables Vol C Tables 4.2.6.8 and 6.1.1.4'
H H 0 0 'International Tables Vol C Tables 4.2.6.8 and 6.1.1.4'
Sn Sn -0.6537 1.4246 'International Tables Vol C Tables 4.2.6.8 and 6.1.1.4'
Cl Cl 0.1484 0.1585 'International Tables Vol C Tables 4.2.6.8 and 6.1.1.4'
N N 0.0061 0.0033 'International Tables Vol C Tables 4.2.6.8 and 6.1.1.4'

loop_
_geom_angle_atom_site_label_1
_geom_angle_atom_site_label_2
_geom_angle_atom_site_label_3
_geom_angle
N1 C1A C2A 113.0(6)
N1 C1A H1A1 109
C2A C1A H1A1 109
N1 C1A H1A2 109
C2A C1A H1A2 109
H1A1 C1A H1A2 107.8
C3A C2A C1A 112.4(6)
C3A C2A H2A1 109.1
C1A C2A H2A1 109.1
C3A C2A H2A2 109.1
C1A C2A H2A2 109.1
H2A1 C2A H2A2 107.9
C4A C3A C8A 120
C4A C3A C2A 120.6(5)
C8A C3A C2A 119.0(5)
C3A C4A C5A 120
C3A C4A H4A 120
C5A C4A H4A 120
C6A C5A C4A 120
C6A C5A H5A 120
C4A C5A H5A 120
C7A C6A C5A 120
C7A C6A H6A 120
C5A C6A H6A 120
C6A C7A C8A 120
C6A C7A H7A 120
C8A C7A H7A 120
C7A C8A C3A 120
C7A C8A H8A 120
C3A C8A H8A 120
C1A N1 H1A 109.5
C1A N1 H1B 109.5
H1A N1 H1B 109.5
C1A N1 H1C 109.5
H1A N1 H1C 109.5
H1B N1 H1C 109.5
N2 C1B C2B 115.8(8)
N2 C1B H1B1 108.3
C2B C1B H1B1 108.3
N2 C1B H1B2 108.3
C2B C1B H1B2 108.3
H1B1 C1B H1B2 107.4
C3B C2B C1B 111.9(7)
C3B C2B H2B1 109.2
C1B C2B H2B1 109.3
C3B C2B H2B2 109.2
C1B C2B H2B2 109.2
H2B1 C2B H2B2 107.9
C4B C3B C8B 120
C4B C3B C2B 109.7(6)
C8B C3B C2B 129.0(6)
C3B C4B C5B 120
C3B C4B H4B 120
C5B C4B H4B 120
C6B C5B C4B 120
C6B C5B H5B 120
C4B C5B H5B 120
C5B C6B C7B 120
C5B C6B H6B 120
C7B C6B H6B 120
C8B C7B C6B 120
C8B C7B H7B 120
C6B C7B H7B 120
C7B C8B C3B 120
C7B C8B H8B 120
C3B C8B H8B 120
C1B N2 H2A 109.5
C1B N2 H2B 109.5
H2A N2 H2B 109.5
C1B N2 H2C 109.5
H2A N2 H2C 109.5
H2B N2 H2C 109.5
Cl1 Sn1 Cl2 178.93(6)
Cl1 Sn1 Cl3 89.22(7)
Cl1 Sn1 Cl4 91.61(7)
Cl1 Sn1 Cl5 88.93(6)
Cl1 Sn1 Cl6 90.98(6)
Cl2 Sn1 Cl3 90.48(6)
Cl2 Sn1 Cl4 88.68(6)
Cl2 Sn1 Cl5 90.04(6)
Cl2 Sn1 Cl6 90.05(6)
Cl3 Sn1 Cl4 178.98(6)
Cl3 Sn1 Cl5 89.99(6)
Cl3 Sn1 Cl6 89.41(6)
Cl4 Sn1 Cl5 89.44(6)
Cl4 Sn1 Cl6 91.16(6)
Cl5 Sn1 Cl6 179.39(6)

loop_
_geom_bond_atom_site_label_1
_geom_bond_atom_site_label_2
_geom_bond_distance
C1A N1 1.485(8)
C1A C2A 1.517(11)
C1A H1A1 0.97
C1A H1A2 0.97
C2A C3A 1.481(8)
C2A H2A1 0.97
C2A H2A2 0.97
C3A C4A 1.39
C3A C8A 1.39
C4A C5A 1.39
C4A H4A 0.93
C5A C6A 1.39
C5A H5A 0.93
C6A C7A 1.39
C6A H6A 0.93
C7A C8A 1.39
C7A H7A 0.93
C8A H8A 0.93
N1 H1A 0.89
N1 H1B 0.89
N1 H1C 0.89
C1B N2 1.477(9)
C1B C2B 1.503(11)
C1B H1B1 0.97
C1B H1B2 0.97
C2B C3B 1.462(11)
C2B H2B1 0.97
C2B H2B2 0.97
C3B C4B 1.39
C3B C8B 1.39
C4B C5B 1.39
C4B H4B 0.93
C5B C6B 1.39
C5B H5B 0.93
C6B C7B 1.39
C6B H6B 0.93
C7B C8B 1.39
C7B H7B 0.93
C8B H8B 0.93
N2 H2A 0.89
N2 H2B 0.89
N2 H2C 0.89
Sn1 Cl1 2.4244(17)
Sn1 Cl2 2.4316(16)
Sn1 Cl3 2.4342(17)
Sn1 Cl4 2.4257(17)
Sn1 Cl5 2.4291(16)
Sn1 Cl6 2.4118(16)

loop_
_geom_hbond_atom_site_label_D
_geom_hbond_atom_site_label_H
_geom_hbond_atom_site_label_A
_geom_hbond_site_symmetry_A
_geom_hbond_distance_DH
_geom_hbond_distance_HA
_geom_hbond_distance_DA
_geom_hbond_angle_DHA
N1 H1A Cl5 . 0.89 2.80 3.421(6) 128
N1 H1B Cl5 3_666 0.89 2.74 3.548(6) 152
N1 H1C Cl2 3_566 0.89 2.92 3.606(6) 135
N2 H2A Cl3 . 0.89 2.81 3.362(6) 122
N2 H2B Cl3 3_667 0.89 2.56 3.443(6) 171
N2 H2C Cl6 1_655 0.89 2.70 3.546(6) 159

loop_
_geom_torsion_atom_site_label_1
_geom_torsion_atom_site_label_2
_geom_torsion_atom_site_label_3
_geom_torsion_atom_site_label_4
_geom_torsion
N1 C1A C2A C3A 174.6(6)
C1A C2A C3A C4A 81.2(8)
C1A C2A C3A C8A -105.3(7)
C8A C3A C4A C5A 0
C2A C3A C4A C5A 173.4(5)
C3A C4A C5A C6A 0
C4A C5A C6A C7A 0
C5A C6A C7A C8A 0
C6A C7A C8A C3A 0
C4A C3A C8A C7A 0
C2A C3A C8A C7A -173.5(5)
N2 C1B C2B C3B 178.6(9)
C1B C2B C3B C4B 139.6(9)
C1B C2B C3B C8B -53.5(14)
C8B C3B C4B C5B 0
C2B C3B C4B C5B 168.3(7)
C3B C4B C5B C6B 0
C4B C5B C6B C7B 0
C5B C6B C7B C8B 0
C6B C7B C8B C3B 0
C4B C3B C8B C7B 0
C2B C3B C8B C7B -165.7(8)
